data_7124382
loop_
_publ_author_name
'Otawa, Yuna'
'Mori, Keiji'

_publ_section_title
;
 Construction of Seven- and Eight-Membered Carbocycles by Lewis Acid
 Catalyzed C(sp3)--H Bond Functionalization
;
_journal_name_full 'Chemical Communications'
_journal_paper_doi 10.1039/C9CC08074K
_journal_year 2019
_chemical_formula_sum 'C23 H26 O6'
_chemical_formula_weight 398.44
_space_group_crystal_system triclinic
_space_group_IT_number 2
_space_group_name_Hall '-P 1'
_space_group_name_H-M_alt 'P -1'
_symmetry_space_group_name_Hall '-P 1'
_symmetry_space_group_name_H-M 'P -1'
_atom_sites_solution_hydrogens geom
_audit_creation_method SHELXL-2014/6
_audit_update_record
;
2019-09-13 deposited with the CCDC.    2019-10-25 downloaded from the CCDC.
;
_cell_angle_alpha 88.516(8)
_cell_angle_beta 82.089(8)
_cell_angle_gamma 89.724(9)
_cell_formula_units_Z 8
_cell_length_a 10.467(6)
_cell_length_b 18.051(9)
_cell_length_c 22.288(12)
_cell_measurement_reflns_used 1702
_cell_measurement_temperature 123
_cell_measurement_theta_max 22.55
_cell_measurement_theta_min 2.42
_cell_volume 4170(4)
_computing_cell_refinement 'APEX2 (Bruker AXS, 2006)'
_computing_data_collection 'APEX2 (Bruker AXS, 2006)'
_computing_data_reduction 'SAINT (Bruker AXS, 2004)'
_computing_molecular_graphics 'XSHELL (Bruker AXS,2002)'
_computing_publication_material 'XCIF (Bruker AXS, 2001)'
_computing_structure_refinement 'SHELXL-97 (Sheldrick, 1997)'
_computing_structure_solution 'SHELXS-97 (Sheldrick, 1997)'
_diffrn_ambient_temperature 123
_diffrn_detector_area_resol_mean 8.333
_diffrn_measured_fraction_theta_full 0.980
_diffrn_measured_fraction_theta_max 0.946
_diffrn_measurement_device_type 'Bruker APEXII CCD area detector'
_diffrn_measurement_method 'phi and omega scans'
_diffrn_radiation_monochromator 'Bruker Helios multilayer confocal mirror'
_diffrn_radiation_source 'Bruker TXS fine-focus rotating anode'
_diffrn_radiation_type MoK\a
_diffrn_radiation_wavelength 0.71073
_diffrn_reflns_av_R_equivalents 0.0604
_diffrn_reflns_av_unetI/netI 0.1882
_diffrn_reflns_Laue_measured_fraction_full 0.980
_diffrn_reflns_Laue_measured_fraction_max 0.946
_diffrn_reflns_limit_h_max 13
_diffrn_reflns_limit_h_min -9
_diffrn_reflns_limit_k_max 23
_diffrn_reflns_limit_k_min -23
_diffrn_reflns_limit_l_max 28
_diffrn_reflns_limit_l_min -28
_diffrn_reflns_number 23973
_diffrn_reflns_point_group_measured_fraction_full 0.980
_diffrn_reflns_point_group_measured_fraction_max 0.946
_diffrn_reflns_theta_full 25.242
_diffrn_reflns_theta_max 27.542
_diffrn_reflns_theta_min 1.128
_exptl_absorpt_coefficient_mu 0.091
_exptl_absorpt_correction_T_max 0.986
_exptl_absorpt_correction_T_min 0.807
_exptl_absorpt_correction_type multi-scan
_exptl_absorpt_process_details
;
SADABS Sheldrick 1996
;
_exptl_crystal_colour colorless
_exptl_crystal_density_diffrn 1.269
_exptl_crystal_description block
_exptl_crystal_F_000 1696
_exptl_crystal_size_max 0.150
_exptl_crystal_size_mid 0.150
_exptl_crystal_size_min 0.150
_refine_diff_density_max 0.364
_refine_diff_density_min -0.352
_refine_diff_density_rms 0.071
_refine_ls_extinction_method none
_refine_ls_goodness_of_fit_ref 1.010
_refine_ls_hydrogen_treatment constr
_refine_ls_matrix_type full
_refine_ls_number_parameters 1057
_refine_ls_number_reflns 18188
_refine_ls_number_restraints 0
_refine_ls_restrained_S_all 1.010
_refine_ls_R_factor_all 0.2368
_refine_ls_R_factor_gt 0.1023
_refine_ls_shift/su_max 0.001
_refine_ls_shift/su_mean 0.000
_refine_ls_structure_factor_coef Fsqd
_refine_ls_weighting_details 'w=1/[\s^2^(Fo^2^)+(0.0421P)^2^+7.1132P] where P=(Fo^2^+2Fc^2^)/3'
_refine_ls_weighting_scheme calc
_refine_ls_wR_factor_gt 0.1712
_refine_ls_wR_factor_ref 0.2281
_reflns_Friedel_coverage 0.000
_reflns_number_gt 7377
_reflns_number_total 18188
_reflns_threshold_expression 'I > 2\s(I)'
_cod_data_source_file c9cc08074k2.cif
_cod_data_source_block shelxl_a
_cod_original_cell_volume 4169(4)
_cod_database_code 7124382
_shelx_space_group_comment
;
The symmetry employed for this shelxl refinement is uniquely defined
by the following loop, which should always be used as a source of
symmetry information in preference to the above space-group names.
They are only intended as comments.
;
_shelx_estimated_absorpt_t_min 0.986
_shelx_estimated_absorpt_t_max 0.986
_shelxl_version_number 2014/6

loop_
_space_group_symop_operation_xyz
'x, y, z'
'-x, -y, -z'

loop_
_atom_site_label
_atom_site_type_symbol
_atom_site_fract_x
_atom_site_fract_y
_atom_site_fract_z
_atom_site_U_iso_or_equiv
_atom_site_adp_type
_atom_site_occupancy
_atom_site_site_symmetry_order
_atom_site_calc_flag
_atom_site_refinement_flags_posn
_atom_site_refinement_flags_adp
C1 C 0.9489(5) 0.7388(3) 0.7251(2) 0.0179(11) Uani 1 1 d . .
H1A H 1.0192 0.7714 0.7342 0.021 Uiso 1 1 calc R U
H1B H 0.9434 0.6960 0.7540 0.021 Uiso 1 1 calc R U
C2 C 0.8209(5) 0.7820(3) 0.7348(2) 0.0172(11) Uani 1 1 d . .
C3 C 0.6976(5) 0.7334(3) 0.7414(2) 0.0183(11) Uani 1 1 d . .
H3 H 0.6208 0.7669 0.7431 0.022 Uiso 1 1 calc R U
C4 C 0.6871(5) 0.6753(3) 0.6936(2) 0.0205(12) Uani 1 1 d . .
H4A H 0.6064 0.6470 0.7058 0.025 Uiso 1 1 calc R U
H4B H 0.6788 0.7015 0.6548 0.025 Uiso 1 1 calc R U
C5 C 0.7983(5) 0.6200(3) 0.6824(2) 0.0215(12) Uani 1 1 d . .
H5A H 0.8253 0.6043 0.7216 0.026 Uiso 1 1 calc R U
H5B H 0.7681 0.5754 0.6635 0.026 Uiso 1 1 calc R U
C6 C 0.9123(5) 0.6524(2) 0.6418(2) 0.0173(11) Uani 1 1 d . .
C7 C 0.9477(5) 0.6275(3) 0.5837(2) 0.0243(13) Uani 1 1 d . .
H7 H 0.9018 0.5874 0.5701 0.029 Uiso 1 1 calc R U
C8 C 1.0492(5) 0.6597(3) 0.5445(2) 0.0226(12) Uani 1 1 d . .
H8 H 1.0720 0.6417 0.5048 0.027 Uiso 1 1 calc R U
C9 C 1.1159(5) 0.7183(3) 0.5644(2) 0.0241(12) Uani 1 1 d . .
C10 C 1.0816(5) 0.7443(3) 0.6223(2) 0.0176(11) Uani 1 1 d . .
H10 H 1.1261 0.7854 0.6352 0.021 Uiso 1 1 calc R U
C11 C 0.9826(5) 0.7110(2) 0.6617(2) 0.0178(11) Uani 1 1 d . .
C12 C 0.5692(5) 0.6890(3) 0.8330(2) 0.0325(14) Uani 1 1 d . .
H12A H 0.5189 0.6538 0.8122 0.039 Uiso 1 1 calc R U
H12B H 0.5237 0.7372 0.8349 0.039 Uiso 1 1 calc R U
C13 C 0.5796(5) 0.6603(3) 0.8956(2) 0.0278(13) Uani 1 1 d . .
C14 C 0.6830(6) 0.6802(3) 0.9245(3) 0.0393(16) Uani 1 1 d . .
H14 H 0.7490 0.7109 0.9038 0.047 Uiso 1 1 calc R U
C15 C 0.6909(6) 0.6555(4) 0.9838(3) 0.0457(17) Uani 1 1 d . .
H15 H 0.7626 0.6687 1.0032 0.055 Uiso 1 1 calc R U
C16 C 0.5948(6) 0.6123(3) 1.0137(3) 0.0408(16) Uani 1 1 d . .
H16 H 0.5990 0.5955 1.0541 0.049 Uiso 1 1 calc R U
C17 C 0.4923(6) 0.5933(3) 0.9853(3) 0.0362(15) Uani 1 1 d . .
H17 H 0.4255 0.5633 1.0063 0.043 Uiso 1 1 calc R U
C18 C 0.4842(6) 0.6170(3) 0.9262(3) 0.0330(14) Uani 1 1 d . .
H18 H 0.4125 0.6032 0.9071 0.040 Uiso 1 1 calc R U
C19 C 0.8180(5) 0.8374(3) 0.6820(2) 0.0188(11) Uani 1 1 d . .
C20 C 0.9384(6) 0.9355(3) 0.6286(3) 0.0414(17) Uani 1 1 d . .
H20A H 0.9790 0.9087 0.5933 0.062 Uiso 1 1 calc R U
H20B H 0.9948 0.9762 0.6368 0.062 Uiso 1 1 calc R U
H20C H 0.8554 0.9557 0.6203 0.062 Uiso 1 1 calc R U
C21 C 0.8147(5) 0.8254(3) 0.7937(2) 0.0237(12) Uani 1 1 d . .
C22 C 0.6887(6) 0.9103(3) 0.8553(3) 0.0447(17) Uani 1 1 d . .
H22A H 0.6804 0.8755 0.8901 0.067 Uiso 1 1 calc R U
H22B H 0.6094 0.9395 0.8562 0.067 Uiso 1 1 calc R U
H22C H 0.7618 0.9435 0.8572 0.067 Uiso 1 1 calc R U
C24 C 0.5658(5) 0.5099(2) 0.2662(2) 0.0180(11) Uani 1 1 d . .
H24A H 0.4941 0.5436 0.2590 0.022 Uiso 1 1 calc R U
H24B H 0.5714 0.4709 0.2355 0.022 Uiso 1 1 calc R U
C25 C 0.6932(5) 0.5543(3) 0.2577(2) 0.0172(11) Uani 1 1 d . .
C26 C 0.8156(5) 0.5064(3) 0.2467(2) 0.0214(12) Uani 1 1 d . .
H26 H 0.8924 0.5396 0.2443 0.026 Uiso 1 1 calc R U
C27 C 0.8315(5) 0.4432(3) 0.2919(2) 0.0244(12) Uani 1 1 d . .
H27A H 0.8415 0.4650 0.3312 0.029 Uiso 1 1 calc R U
H27B H 0.9125 0.4166 0.2776 0.029 Uiso 1 1 calc R U
C28 C 0.7217(5) 0.3862(3) 0.3026(2) 0.0253(13) Uani 1 1 d . .
H28A H 0.6929 0.3750 0.2633 0.030 Uiso 1 1 calc R U
H28B H 0.7546 0.3397 0.3194 0.030 Uiso 1 1 calc R U
C29 C 0.6087(5) 0.4133(3) 0.3453(2) 0.0217(12) Uani 1 1 d . .
C30 C 0.5782(5) 0.3824(3) 0.4032(2) 0.0261(13) Uani 1 1 d . .
H30 H 0.6291 0.3425 0.4154 0.031 Uiso 1 1 calc R U
C31 C 0.4750(5) 0.4080(3) 0.4442(2) 0.0233(12) Uani 1 1 d . .
H31 H 0.4536 0.3847 0.4830 0.028 Uiso 1 1 calc R U
C32 C 0.4050(5) 0.4681(3) 0.4267(2) 0.0212(12) Uani 1 1 d . .
C33 C 0.4359(5) 0.5006(3) 0.3697(2) 0.0183(11) Uani 1 1 d . .
H33 H 0.3873 0.5420 0.3585 0.022 Uiso 1 1 calc R U
C34 C 0.5356(5) 0.4742(3) 0.3287(2) 0.0179(11) Uani 1 1 d . .
C35 C 0.9343(5) 0.4658(3) 0.1532(3) 0.0343(15) Uani 1 1 d . .
H35A H 0.9859 0.4311 0.1753 0.041 Uiso 1 1 calc R U
H35B H 0.9807 0.5137 0.1473 0.041 Uiso 1 1 calc R U
C36 C 0.9177(5) 0.4352(3) 0.0934(2) 0.0272(13) Uani 1 1 d . .
C37 C 0.9585(6) 0.3653(3) 0.0773(3) 0.0370(15) Uani 1 1 d . .
H37 H 0.9976 0.3348 0.1050 0.044 Uiso 1 1 calc R U
C38 C 0.9429(7) 0.3385(4) 0.0202(3) 0.0527(19) Uani 1 1 d . .
H38 H 0.9720 0.2902 0.0092 0.063 Uiso 1 1 calc R U
C39 C 0.8854(6) 0.3824(4) -0.0194(3) 0.0493(19) Uani 1 1 d . .
H39 H 0.8756 0.3646 -0.0583 0.059 Uiso 1 1 calc R U
C40 C 0.8422(6) 0.4514(4) -0.0034(3) 0.0450(17) Uani 1 1 d . .
H40 H 0.8006 0.4811 -0.0307 0.054 Uiso 1 1 calc R U
C41 C 0.8589(6) 0.4783(3) 0.0526(3) 0.0397(16) Uani 1 1 d . .
H41 H 0.8298 0.5268 0.0632 0.048 Uiso 1 1 calc R U
C42 C 0.6948(5) 0.6018(3) 0.3133(2) 0.0178(11) Uani 1 1 d . .
C43 C 0.5726(5) 0.6895(3) 0.3731(2) 0.0265(13) Uani 1 1 d . .
H43A H 0.5321 0.6566 0.4059 0.040 Uiso 1 1 calc R U
H43B H 0.5154 0.7316 0.3678 0.040 Uiso 1 1 calc R U
H43C H 0.6548 0.7077 0.3833 0.040 Uiso 1 1 calc R U
C44 C 0.6953(5) 0.6066(3) 0.2022(2) 0.0229(12) Uani 1 1 d . .
C45 C 0.8161(6) 0.7021(3) 0.1463(3) 0.0441(17) Uani 1 1 d . .
H45A H 0.8263 0.6740 0.1089 0.066 Uiso 1 1 calc R U
H45B H 0.8931 0.7324 0.1475 0.066 Uiso 1 1 calc R U
H45C H 0.7403 0.7344 0.1474 0.066 Uiso 1 1 calc R U
C46 C 0.2688(6) 0.4685(3) 0.5227(2) 0.0307(14) Uani 1 1 d . .
H46A H 0.2454 0.4162 0.5206 0.046 Uiso 1 1 calc R U
H46B H 0.1955 0.4959 0.5437 0.046 Uiso 1 1 calc R U
H46C H 0.3429 0.4726 0.5450 0.046 Uiso 1 1 calc R U
C47 C 0.0668(5) 0.7463(3) 0.2600(2) 0.0199(12) Uani 1 1 d . .
H47A H 0.0735 0.7848 0.2272 0.024 Uiso 1 1 calc R U
H47B H -0.0055 0.7131 0.2546 0.024 Uiso 1 1 calc R U
C48 C 0.1947(5) 0.7005(3) 0.2544(2) 0.0197(12) Uani 1 1 d . .
C49 C 0.3176(5) 0.7476(3) 0.2404(2) 0.0225(12) Uani 1 1 d . .
H49 H 0.3939 0.7138 0.2389 0.027 Uiso 1 1 calc R U
C50 C 0.3368(5) 0.8110(3) 0.2822(2) 0.0258(13) Uani 1 1 d . .
H50A H 0.4176 0.8370 0.2657 0.031 Uiso 1 1 calc R U
H50B H 0.3494 0.7892 0.3222 0.031 Uiso 1 1 calc R U
C51 C 0.2289(5) 0.8685(3) 0.2921(3) 0.0296(14) Uani 1 1 d . .
H51A H 0.2634 0.9141 0.3076 0.035 Uiso 1 1 calc R U
H51B H 0.2000 0.8813 0.2527 0.035 Uiso 1 1 calc R U
C52 C 0.1148(5) 0.8420(3) 0.3358(2) 0.0229(12) Uani 1 1 d . .
C53 C 0.0860(5) 0.8712(3) 0.3928(3) 0.0285(13) Uani 1 1 d . .
H53 H 0.1378 0.9106 0.4035 0.034 Uiso 1 1 calc R U
C54 C -0.0143(6) 0.8459(3) 0.4349(3) 0.0289(14) Uani 1 1 d . .
H54 H -0.0318 0.8678 0.4735 0.035 Uiso 1 1 calc R U
C55 C -0.0893(5) 0.7878(3) 0.4197(2) 0.0214(12) Uani 1 1 d . .
C56 C -0.0611(5) 0.7563(3) 0.3626(2) 0.0195(12) Uani 1 1 d . .
H56 H -0.1110 0.7157 0.3526 0.023 Uiso 1 1 calc R U
C57 C 0.0377(5) 0.7833(3) 0.3208(2) 0.0201(12) Uani 1 1 d . .
C58 C 0.4346(6) 0.7825(3) 0.1429(3) 0.0393(16) Uani 1 1 d . .
H58A H 0.4694 0.7327 0.1325 0.047 Uiso 1 1 calc R U
H58B H 0.4965 0.8085 0.1648 0.047 Uiso 1 1 calc R U
C59 C 0.4148(5) 0.8259(3) 0.0860(2) 0.0278(13) Uani 1 1 d . .
C60 C 0.3966(6) 0.9008(3) 0.0872(3) 0.0393(16) Uani 1 1 d . .
H60 H 0.3958 0.9256 0.1243 0.047 Uiso 1 1 calc R U
C61 C 0.3794(7) 0.9410(3) 0.0357(3) 0.0446(17) Uani 1 1 d . .
H61 H 0.3681 0.9932 0.0372 0.053 Uiso 1 1 calc R U
C62 C 0.3786(6) 0.9053(3) -0.0182(3) 0.0370(15) Uani 1 1 d . .
H62 H 0.3649 0.9326 -0.0538 0.044 Uiso 1 1 calc R U
C63 C 0.3975(6) 0.8307(4) -0.0202(3) 0.0468(17) Uani 1 1 d . .
H63 H 0.3991 0.8060 -0.0574 0.056 Uiso 1 1 calc R U
C64 C 0.4146(6) 0.7906(3) 0.0321(3) 0.0406(16) Uani 1 1 d . .
H64 H 0.4261 0.7384 0.0307 0.049 Uiso 1 1 calc R U
C65 C 0.1936(5) 0.6550(3) 0.3133(2) 0.0173(11) Uani 1 1 d . .
C66 C 0.0664(5) 0.5685(3) 0.3771(2) 0.0253(13) Uani 1 1 d . .
H66A H 0.1477 0.5567 0.3925 0.038 Uiso 1 1 calc R U
H66B H 0.0206 0.5224 0.3716 0.038 Uiso 1 1 calc R U
H66C H 0.0127 0.5993 0.4061 0.038 Uiso 1 1 calc R U
C67 C 0.1946(5) 0.6453(3) 0.2036(2) 0.0201(12) Uani 1 1 d . .
C68 C 0.3157(6) 0.5476(4) 0.1542(3) 0.0445(17) Uani 1 1 d . .
H68A H 0.2463 0.5108 0.1615 0.067 Uiso 1 1 calc R U
H68B H 0.3991 0.5227 0.1540 0.067 Uiso 1 1 calc R U
H68C H 0.3128 0.5727 0.1149 0.067 Uiso 1 1 calc R U
C69 C -0.2212(6) 0.7855(3) 0.5170(2) 0.0314(14) Uani 1 1 d . .
H69A H -0.1458 0.7791 0.5383 0.047 Uiso 1 1 calc R U
H69B H -0.2947 0.7586 0.5393 0.047 Uiso 1 1 calc R U
H69C H -0.2425 0.8383 0.5144 0.047 Uiso 1 1 calc R U
C70 C 0.4475(5) 0.9907(3) 0.7335(2) 0.0233(12) Uani 1 1 d . .
H70A H 0.4412 1.0293 0.7644 0.028 Uiso 1 1 calc R U
H70B H 0.5190 0.9569 0.7406 0.028 Uiso 1 1 calc R U
C71 C 0.3185(5) 0.9456(3) 0.7411(2) 0.0257(13) Uani 1 1 d . .
C72 C 0.1983(5) 0.9945(3) 0.7531(2) 0.0290(14) Uani 1 1 d . .
H72 H 0.1209 0.9618 0.7555 0.035 Uiso 1 1 calc R U
C73 C 0.1816(5) 1.0583(3) 0.7080(3) 0.0321(14) Uani 1 1 d . .
H73A H 0.1006 1.0849 0.7224 0.039 Uiso 1 1 calc R U
H73B H 0.1718 1.0370 0.6684 0.039 Uiso 1 1 calc R U
C74 C 0.2919(5) 1.1149(3) 0.6981(3) 0.0332(15) Uani 1 1 d . .
H74A H 0.2598 1.1621 0.6821 0.040 Uiso 1 1 calc R U
H74B H 0.3216 1.1248 0.7374 0.040 Uiso 1 1 calc R U
C75 C 0.4045(5) 1.0872(3) 0.6542(2) 0.0240(13) Uani 1 1 d . .
C76 C 0.4335(5) 1.1162(3) 0.5966(3) 0.0294(14) Uani 1 1 d . .
H76 H 0.3828 1.1562 0.5843 0.035 Uiso 1 1 calc R U
C77 C 0.5335(6) 1.0898(3) 0.5553(3) 0.0320(14) Uani 1 1 d . .
H77 H 0.5517 1.1117 0.5159 0.038 Uiso 1 1 calc R U
C78 C 0.6066(5) 1.0305(3) 0.5729(2) 0.0239(12) Uani 1 1 d . .
C79 C 0.5767(5) 0.9987(3) 0.6307(2) 0.0217(12) Uani 1 1 d . .
H79 H 0.6247 0.9572 0.6421 0.026 Uiso 1 1 calc R U
C80 C 0.4781(5) 1.0267(3) 0.6718(2) 0.0227(12) Uani 1 1 d . .
C81 C 0.0812(6) 1.0340(4) 0.8476(3) 0.059(2) Uani 1 1 d . .
H81A H 0.0375 0.9857 0.8566 0.071 Uiso 1 1 calc R U
H81B H 0.0268 1.0652 0.8241 0.071 Uiso 1 1 calc R U
C82 C 0.0959(6) 1.0709(4) 0.9057(3) 0.0430(17) Uani 1 1 d . .
C83 C 0.2131(6) 1.0925(3) 0.9196(3) 0.0363(15) Uani 1 1 d . .
H83 H 0.2892 1.0844 0.8920 0.044 Uiso 1 1 calc R U
C84 C 0.2208(6) 1.1262(3) 0.9743(3) 0.0421(16) Uani 1 1 d . .
H84 H 0.3028 1.1407 0.9836 0.051 Uiso 1 1 calc R U
C85 C 0.1148(7) 1.1389(4) 1.0144(3) 0.0512(19) Uani 1 1 d . .
H85 H 0.1212 1.1614 1.0519 0.061 Uiso 1 1 calc R U
C86 C -0.0016(7) 1.1186(6) 0.9996(4) 0.102(4) Uani 1 1 d . .
H86 H -0.0776 1.1272 1.0272 0.122 Uiso 1 1 calc R U
C87 C -0.0113(7) 1.0854(6) 0.9450(4) 0.104(4) Uani 1 1 d . .
H87 H -0.0938 1.0728 0.9351 0.125 Uiso 1 1 calc R U
C88 C 0.3168(5) 0.8909(3) 0.7950(2) 0.0283(13) Uani 1 1 d . .
C89 C 0.1966(6) 0.7903(4) 0.8452(3) 0.052(2) Uani 1 1 d . .
H89A H 0.2615 0.7514 0.8359 0.079 Uiso 1 1 calc R U
H89B H 0.1102 0.7687 0.8480 0.079 Uiso 1 1 calc R U
H89C H 0.2075 0.8124 0.8839 0.079 Uiso 1 1 calc R U
C90 C 0.3181(5) 0.8998(3) 0.6853(2) 0.0166(11) Uani 1 1 d . .
C91 C 0.4407(5) 0.8119(3) 0.6243(2) 0.0308(14) Uani 1 1 d . .
H91A H 0.3585 0.8035 0.6091 0.046 Uiso 1 1 calc R U
H91B H 0.4804 0.7641 0.6326 0.046 Uiso 1 1 calc R U
H91C H 0.4986 0.8400 0.5937 0.046 Uiso 1 1 calc R U
C92 C 1.2558(5) 0.7285(3) 0.4704(2) 0.0310(14) Uani 1 1 d . .
H92A H 1.2836 0.6767 0.4728 0.047 Uiso 1 1 calc R U
H92B H 1.3275 0.7588 0.4503 0.047 Uiso 1 1 calc R U
H92C H 1.1829 0.7322 0.4472 0.047 Uiso 1 1 calc R U
C02T C 0.7388(6) 1.0286(3) 0.4764(2) 0.0385(16) Uani 1 1 d . .
H02A H 0.6622 1.0269 0.4557 0.058 Uiso 1 1 calc R U
H02B H 0.8081 0.9993 0.4543 0.058 Uiso 1 1 calc R U
H02C H 0.7671 1.0801 0.4780 0.058 Uiso 1 1 calc R U
O1 O 0.7427(3) 0.83877(18) 0.64632(16) 0.0227(8) Uani 1 1 d . .
O2 O 0.9179(3) 0.88518(18) 0.68097(16) 0.0248(9) Uani 1 1 d . .
O3 O 0.8902(3) 0.8202(2) 0.82937(16) 0.0318(9) Uani 1 1 d . .
O4 O 0.7103(3) 0.86920(19) 0.79951(16) 0.0280(9) Uani 1 1 d . .
O5 O 0.6964(3) 0.69780(19) 0.79955(15) 0.0245(8) Uani 1 1 d . .
O6 O 1.2171(3) 0.75467(19) 0.53045(15) 0.0252(9) Uani 1 1 d . .
O7 O 0.7714(3) 0.59701(18) 0.34860(16) 0.0235(8) Uani 1 1 d . .
O8 O 0.5953(3) 0.64933(17) 0.31771(15) 0.0219(8) Uani 1 1 d . .
O9 O 0.6161(4) 0.6092(2) 0.16803(16) 0.0310(9) Uani 1 1 d . .
O10 O 0.7992(3) 0.6515(2) 0.19787(16) 0.0289(9) Uani 1 1 d . .
O11 O 0.8114(3) 0.47629(18) 0.18723(15) 0.0232(8) Uani 1 1 d . .
O12 O 0.3020(4) 0.49895(19) 0.46252(15) 0.0273(9) Uani 1 1 d . .
O13 O 0.2707(3) 0.65945(18) 0.34834(15) 0.0209(8) Uani 1 1 d . .
O14 O 0.0933(3) 0.60808(18) 0.31969(14) 0.0205(8) Uani 1 1 d . .
O15 O 0.1146(3) 0.6408(2) 0.16963(16) 0.0300(9) Uani 1 1 d . .
O16 O 0.2991(3) 0.6014(2) 0.20146(15) 0.0268(9) Uani 1 1 d . .
O17 O 0.3111(3) 0.77639(19) 0.17998(16) 0.0272(9) Uani 1 1 d . .
O18 O -0.1926(4) 0.75688(19) 0.45680(16) 0.0288(9) Uani 1 1 d . .
O19 O 0.3955(4) 0.8847(2) 0.82902(17) 0.0391(11) Uani 1 1 d . .
O20 O 0.2126(4) 0.8473(2) 0.79716(17) 0.0362(10) Uani 1 1 d . .
O21 O 0.2390(3) 0.90462(18) 0.65028(16) 0.0237(8) Uani 1 1 d . .
O22 O 0.4181(3) 0.85331(18) 0.67942(15) 0.0242(8) Uani 1 1 d . .
O23 O 0.2031(4) 1.0228(2) 0.81258(17) 0.0377(11) Uani 1 1 d . .
O24 O 0.7081(4) 0.99849(19) 0.53709(16) 0.0295(9) Uani 1 1 d . .

loop_
_atom_site_aniso_label
_atom_site_aniso_U_11
_atom_site_aniso_U_22
_atom_site_aniso_U_33
_atom_site_aniso_U_23
_atom_site_aniso_U_13
_atom_site_aniso_U_12
C1 0.014(3) 0.015(2) 0.025(3) 0.000(2) -0.001(2) 0.000(2)
C2 0.018(3) 0.017(2) 0.017(3) -0.003(2) -0.005(2) 0.000(2)
C3 0.017(3) 0.017(3) 0.020(3) 0.000(2) -0.002(2) -0.004(2)
C4 0.014(3) 0.020(3) 0.028(3) -0.004(2) -0.005(2) -0.005(2)
C5 0.017(3) 0.018(3) 0.031(3) 0.003(2) -0.008(2) -0.004(2)
C6 0.021(3) 0.011(2) 0.021(3) -0.002(2) -0.004(2) -0.003(2)
C7 0.036(3) 0.011(2) 0.028(3) -0.001(2) -0.012(3) -0.003(2)
C8 0.030(3) 0.015(3) 0.023(3) -0.008(2) -0.007(2) 0.001(2)
C9 0.021(3) 0.020(3) 0.030(3) 0.000(2) 0.001(3) 0.000(2)
C10 0.014(3) 0.019(3) 0.022(3) -0.007(2) -0.008(2) 0.003(2)
C11 0.022(3) 0.013(2) 0.020(3) -0.003(2) -0.008(2) 0.003(2)
C12 0.015(3) 0.051(4) 0.032(3) 0.009(3) -0.003(3) -0.010(3)
C13 0.026(3) 0.030(3) 0.025(3) 0.003(2) 0.002(3) 0.000(3)
C14 0.029(4) 0.053(4) 0.036(4) 0.018(3) -0.008(3) -0.012(3)
C15 0.033(4) 0.072(5) 0.034(4) 0.011(3) -0.015(3) -0.013(3)
C16 0.041(4) 0.052(4) 0.027(3) 0.015(3) 0.003(3) 0.014(3)
C17 0.042(4) 0.026(3) 0.036(4) 0.008(3) 0.008(3) -0.003(3)
C18 0.030(4) 0.035(3) 0.033(3) 0.004(3) 0.002(3) -0.004(3)
C19 0.015(3) 0.013(2) 0.028(3) -0.006(2) -0.002(2) -0.002(2)
C20 0.034(4) 0.032(3) 0.058(4) 0.023(3) -0.011(3) -0.010(3)
C21 0.017(3) 0.026(3) 0.028(3) -0.009(2) -0.001(2) -0.005(2)
C22 0.034(4) 0.062(4) 0.041(4) -0.037(3) -0.008(3) 0.010(3)
C24 0.017(3) 0.012(2) 0.026(3) -0.001(2) -0.007(2) -0.002(2)
C25 0.019(3) 0.016(3) 0.017(3) 0.000(2) -0.004(2) 0.001(2)
C26 0.021(3) 0.023(3) 0.022(3) -0.008(2) -0.005(2) -0.002(2)
C27 0.021(3) 0.024(3) 0.031(3) -0.003(2) -0.011(2) 0.004(2)
C28 0.031(3) 0.015(3) 0.032(3) -0.002(2) -0.010(3) 0.001(2)
C29 0.028(3) 0.013(3) 0.025(3) 0.000(2) -0.009(2) 0.000(2)
C30 0.031(3) 0.015(3) 0.036(3) 0.001(2) -0.017(3) -0.001(2)
C31 0.027(3) 0.020(3) 0.024(3) 0.004(2) -0.010(2) -0.001(2)
C32 0.023(3) 0.018(3) 0.025(3) -0.001(2) -0.009(2) -0.002(2)
C33 0.021(3) 0.012(2) 0.024(3) 0.003(2) -0.010(2) -0.004(2)
C34 0.012(3) 0.016(3) 0.027(3) -0.002(2) -0.006(2) -0.004(2)
C35 0.017(3) 0.049(4) 0.036(4) -0.014(3) 0.001(3) 0.007(3)
C36 0.024(3) 0.031(3) 0.025(3) -0.004(3) 0.002(2) -0.001(3)
C37 0.034(4) 0.041(4) 0.036(4) -0.005(3) -0.005(3) 0.001(3)
C38 0.044(4) 0.054(4) 0.059(5) -0.025(4) 0.003(4) 0.007(4)
C39 0.035(4) 0.083(6) 0.029(4) -0.022(4) 0.000(3) -0.003(4)
C40 0.032(4) 0.067(5) 0.035(4) 0.013(3) -0.006(3) -0.013(3)
C41 0.040(4) 0.041(4) 0.041(4) 0.001(3) -0.015(3) -0.005(3)
C42 0.017(3) 0.011(2) 0.025(3) 0.005(2) 0.000(2) -0.006(2)
C43 0.022(3) 0.024(3) 0.035(3) -0.016(3) -0.003(3) 0.005(2)
C44 0.009(3) 0.032(3) 0.025(3) 0.000(2) 0.003(2) 0.002(2)
C45 0.044(4) 0.047(4) 0.040(4) 0.027(3) -0.009(3) -0.012(3)
C46 0.034(4) 0.035(3) 0.024(3) 0.008(3) -0.006(3) -0.006(3)
C47 0.015(3) 0.022(3) 0.025(3) 0.006(2) -0.013(2) -0.006(2)
C48 0.020(3) 0.022(3) 0.018(3) -0.002(2) -0.006(2) 0.000(2)
C49 0.020(3) 0.024(3) 0.024(3) 0.007(2) -0.009(2) -0.009(2)
C50 0.019(3) 0.024(3) 0.036(3) 0.007(2) -0.011(3) -0.007(2)
C51 0.035(4) 0.019(3) 0.038(4) 0.004(2) -0.015(3) -0.005(3)
C52 0.019(3) 0.014(3) 0.037(3) 0.004(2) -0.011(3) -0.002(2)
C53 0.030(3) 0.021(3) 0.038(4) -0.006(3) -0.014(3) 0.001(3)
C54 0.036(4) 0.022(3) 0.032(3) -0.011(3) -0.014(3) 0.007(3)
C55 0.014(3) 0.023(3) 0.029(3) -0.003(2) -0.007(2) 0.006(2)
C56 0.019(3) 0.015(2) 0.026(3) -0.004(2) -0.009(2) 0.003(2)
C57 0.021(3) 0.015(3) 0.026(3) 0.001(2) -0.009(2) 0.000(2)
C58 0.027(4) 0.047(4) 0.040(4) 0.017(3) 0.004(3) -0.003(3)
C59 0.022(3) 0.029(3) 0.031(3) 0.001(3) 0.002(3) -0.003(3)
C60 0.058(5) 0.032(3) 0.027(3) 0.001(3) 0.000(3) -0.009(3)
C61 0.066(5) 0.027(3) 0.038(4) 0.011(3) 0.001(3) -0.012(3)
C62 0.035(4) 0.050(4) 0.023(3) 0.011(3) 0.005(3) 0.007(3)
C63 0.053(5) 0.053(4) 0.036(4) -0.010(3) -0.013(3) 0.006(4)
C64 0.051(4) 0.024(3) 0.048(4) -0.006(3) -0.009(3) 0.003(3)
C65 0.016(3) 0.012(2) 0.022(3) -0.001(2) 0.000(2) 0.004(2)
C66 0.025(3) 0.029(3) 0.021(3) 0.008(2) -0.003(2) -0.005(3)
C67 0.016(3) 0.027(3) 0.016(3) 0.001(2) 0.000(2) -0.003(2)
C68 0.026(4) 0.067(5) 0.043(4) -0.028(3) -0.009(3) 0.007(3)
C69 0.037(4) 0.037(3) 0.019(3) -0.007(3) 0.002(3) 0.011(3)
C70 0.014(3) 0.028(3) 0.030(3) -0.013(2) -0.008(2) 0.005(2)
C71 0.022(3) 0.034(3) 0.023(3) -0.008(3) -0.008(2) 0.004(3)
C72 0.018(3) 0.039(3) 0.031(3) -0.017(3) -0.003(3) 0.003(3)
C73 0.023(3) 0.032(3) 0.045(4) -0.017(3) -0.014(3) 0.006(3)
C74 0.031(4) 0.024(3) 0.050(4) -0.015(3) -0.020(3) 0.012(3)
C75 0.027(3) 0.013(3) 0.036(3) -0.010(2) -0.018(3) 0.002(2)
C76 0.032(3) 0.013(3) 0.049(4) 0.000(3) -0.025(3) 0.001(2)
C77 0.042(4) 0.023(3) 0.033(3) 0.001(3) -0.013(3) -0.006(3)
C78 0.024(3) 0.019(3) 0.031(3) -0.003(2) -0.010(3) -0.003(2)
C79 0.021(3) 0.016(3) 0.030(3) 0.000(2) -0.009(2) -0.003(2)
C80 0.023(3) 0.021(3) 0.025(3) -0.008(2) -0.008(2) 0.003(2)
C81 0.023(4) 0.104(6) 0.049(4) -0.044(4) 0.007(3) -0.001(4)
C82 0.025(4) 0.068(5) 0.038(4) -0.026(3) -0.006(3) 0.005(3)
C83 0.028(4) 0.045(4) 0.035(4) -0.013(3) 0.001(3) 0.001(3)
C84 0.039(4) 0.055(4) 0.034(4) -0.011(3) -0.007(3) -0.003(3)
C85 0.057(5) 0.065(5) 0.033(4) -0.021(3) -0.010(4) 0.007(4)
C86 0.032(5) 0.194(10) 0.077(6) -0.092(7) 0.012(4) -0.002(6)
C87 0.022(4) 0.206(11) 0.089(6) -0.100(7) 0.000(4) -0.001(5)
C88 0.017(3) 0.050(4) 0.017(3) -0.004(3) 0.000(2) 0.002(3)
C89 0.027(4) 0.078(5) 0.053(4) 0.032(4) -0.014(3) -0.015(4)
C90 0.014(3) 0.011(2) 0.025(3) 0.000(2) -0.003(2) -0.004(2)
C91 0.025(3) 0.033(3) 0.038(4) -0.015(3) -0.013(3) 0.006(3)
C92 0.031(3) 0.036(3) 0.023(3) -0.007(3) 0.008(3) 0.004(3)
C02T 0.046(4) 0.040(4) 0.030(4) 0.009(3) -0.008(3) -0.015(3)
O1 0.020(2) 0.0212(19) 0.029(2) 0.0023(16) -0.0105(17) 0.0027(16)
O2 0.021(2) 0.0207(19) 0.034(2) 0.0014(16) -0.0075(17) -0.0059(16)
O3 0.019(2) 0.048(2) 0.031(2) -0.0160(19) -0.0094(18) 0.0018(19)
O4 0.018(2) 0.037(2) 0.030(2) -0.0197(17) -0.0049(17) 0.0085(17)
O5 0.019(2) 0.031(2) 0.023(2) 0.0056(16) -0.0040(16) -0.0041(17)
O6 0.026(2) 0.030(2) 0.018(2) -0.0049(16) 0.0042(16) -0.0014(17)
O7 0.020(2) 0.024(2) 0.029(2) -0.0037(16) -0.0113(17) 0.0027(16)
O8 0.020(2) 0.0192(18) 0.027(2) -0.0039(16) -0.0046(16) 0.0032(16)
O9 0.023(2) 0.045(2) 0.026(2) 0.0077(18) -0.0089(18) -0.0027(19)
O10 0.022(2) 0.036(2) 0.029(2) 0.0102(18) -0.0039(18) -0.0071(18)
O11 0.017(2) 0.032(2) 0.021(2) -0.0064(16) -0.0022(16) 0.0030(16)
O12 0.026(2) 0.034(2) 0.021(2) 0.0042(17) -0.0017(17) -0.0013(18)
O13 0.021(2) 0.0221(19) 0.021(2) -0.0003(15) -0.0085(16) -0.0007(16)
O14 0.022(2) 0.0225(19) 0.0166(19) 0.0024(15) -0.0020(16) -0.0063(16)
O15 0.017(2) 0.051(2) 0.024(2) -0.0084(18) -0.0098(17) -0.0002(18)
O16 0.017(2) 0.041(2) 0.024(2) -0.0168(17) -0.0051(16) 0.0085(17)
O17 0.014(2) 0.039(2) 0.028(2) 0.0103(17) -0.0027(16) -0.0033(17)
O18 0.026(2) 0.034(2) 0.025(2) -0.0089(17) 0.0020(18) -0.0013(18)
O19 0.022(2) 0.069(3) 0.027(2) 0.006(2) -0.0092(19) -0.005(2)
O20 0.019(2) 0.057(3) 0.032(2) 0.015(2) -0.0043(18) -0.008(2)
O21 0.021(2) 0.0218(19) 0.029(2) -0.0040(16) -0.0065(17) -0.0009(16)
O22 0.021(2) 0.0240(19) 0.028(2) -0.0047(16) -0.0061(17) 0.0055(16)
O23 0.019(2) 0.062(3) 0.034(2) -0.023(2) -0.0059(18) 0.006(2)
O24 0.030(2) 0.032(2) 0.026(2) 0.0052(17) -0.0025(18) -0.0004(18)

loop_
_atom_type_symbol
_atom_type_description
_atom_type_scat_dispersion_real
_atom_type_scat_dispersion_imag
_atom_type_scat_source
C C 0.0033 0.0016 'International Tables Vol C Tables 4.2.6.8 and 6.1.1.4'
H H 0.0000 0.0000 'International Tables Vol C Tables 4.2.6.8 and 6.1.1.4'
O O 0.0106 0.0060 'International Tables Vol C Tables 4.2.6.8 and 6.1.1.4'

loop_
_geom_angle_atom_site_label_1
_geom_angle_atom_site_label_2
_geom_angle_atom_site_label_3
_geom_angle
C11 C1 C2 113.5(4)
C11 C1 H1A 108.9
C2 C1 H1A 108.9
C11 C1 H1B 108.9
C2 C1 H1B 108.9
H1A C1 H1B 107.7
C19 C2 C1 108.8(4)
C19 C2 C21 108.4(4)
C1 C2 C21 108.8(4)
C19 C2 C3 109.2(4)
C1 C2 C3 115.0(4)
C21 C2 C3 106.4(4)
O5 C3 C4 109.7(4)
O5 C3 C2 103.4(4)
C4 C3 C2 118.1(4)
O5 C3 H3 108.4
C4 C3 H3 108.4
C2 C3 H3 108.4
C5 C4 C3 116.7(4)
C5 C4 H4A 108.1
C3 C4 H4A 108.1
C5 C4 H4B 108.1
C3 C4 H4B 108.1
H4A C4 H4B 107.3
C6 C5 C4 112.0(4)
C6 C5 H5A 109.2
C4 C5 H5A 109.2
C6 C5 H5B 109.2
C4 C5 H5B 109.2
H5A C5 H5B 107.9
C7 C6 C11 118.4(5)
C7 C6 C5 121.2(4)
C11 C6 C5 120.3(4)
C6 C7 C8 121.8(5)
C6 C7 H7 119.1
C8 C7 H7 119.1
C9 C8 C7 119.1(5)
C9 C8 H8 120.4
C7 C8 H8 120.4
O6 C9 C10 115.2(4)
O6 C9 C8 124.8(5)
C10 C9 C8 120.0(5)
C9 C10 C11 120.8(5)
C9 C10 H10 119.6
C11 C10 H10 119.6
C10 C11 C6 119.8(5)
C10 C11 C1 120.0(4)
C6 C11 C1 120.2(4)
O5 C12 C13 109.5(4)
O5 C12 H12A 109.8
C13 C12 H12A 109.8
O5 C12 H12B 109.8
C13 C12 H12B 109.8
H12A C12 H12B 108.2
C18 C13 C14 119.1(5)
C18 C13 C12 120.3(5)
C14 C13 C12 120.5(5)
C13 C14 C15 120.7(5)
C13 C14 H14 119.7
C15 C14 H14 119.7
C16 C15 C14 119.4(6)
C16 C15 H15 120.3
C14 C15 H15 120.3
C15 C16 C17 119.8(6)
C15 C16 H16 120.1
C17 C16 H16 120.1
C16 C17 C18 121.1(6)
C16 C17 H17 119.4
C18 C17 H17 119.4
C13 C18 C17 119.8(6)
C13 C18 H18 120.1
C17 C18 H18 120.1
O1 C19 O2 124.5(5)
O1 C19 C2 126.7(5)
O2 C19 C2 108.8(4)
O2 C20 H20A 109.5
O2 C20 H20B 109.5
H20A C20 H20B 109.5
O2 C20 H20C 109.5
H20A C20 H20C 109.5
H20B C20 H20C 109.5
O3 C21 O4 125.1(5)
O3 C21 C2 125.5(5)
O4 C21 C2 109.4(4)
O4 C22 H22A 109.5
O4 C22 H22B 109.5
H22A C22 H22B 109.5
O4 C22 H22C 109.5
H22A C22 H22C 109.5
H22B C22 H22C 109.5
C34 C24 C25 112.9(4)
C34 C24 H24A 109.0
C25 C24 H24A 109.0
C34 C24 H24B 109.0
C25 C24 H24B 109.0
H24A C24 H24B 107.8
C42 C25 C44 107.9(4)
C42 C25 C26 110.8(4)
C44 C25 C26 106.7(4)
C42 C25 C24 108.0(4)
C44 C25 C24 108.9(4)
C26 C25 C24 114.4(4)
O11 C26 C27 109.4(4)
O11 C26 C25 103.9(4)
C27 C26 C25 118.0(4)
O11 C26 H26 108.4
C27 C26 H26 108.4
C25 C26 H26 108.4
C26 C27 C28 116.4(4)
C26 C27 H27A 108.2
C28 C27 H27A 108.2
C26 C27 H27B 108.2
C28 C27 H27B 108.2
H27A C27 H27B 107.3
C29 C28 C27 112.3(4)
C29 C28 H28A 109.1
C27 C28 H28A 109.1
C29 C28 H28B 109.1
C27 C28 H28B 109.1
H28A C28 H28B 107.9
C30 C29 C34 118.2(5)
C30 C29 C28 121.4(5)
C34 C29 C28 120.3(5)
C29 C30 C31 122.3(5)
C29 C30 H30 118.8
C31 C30 H30 118.8
C32 C31 C30 118.2(5)
C32 C31 H31 120.9
C30 C31 H31 120.9
O12 C32 C33 115.6(4)
O12 C32 C31 124.2(5)
C33 C32 C31 120.2(5)
C34 C33 C32 121.6(5)
C34 C33 H33 119.2
C32 C33 H33 119.2
C33 C34 C29 119.4(5)
C33 C34 C24 120.5(4)
C29 C34 C24 120.1(5)
O11 C35 C36 109.0(5)
O11 C35 H35A 109.9
C36 C35 H35A 109.9
O11 C35 H35B 109.9
C36 C35 H35B 109.9
H35A C35 H35B 108.3
C37 C36 C41 118.7(5)
C37 C36 C35 122.0(5)
C41 C36 C35 119.4(5)
C36 C37 C38 120.5(6)
C36 C37 H37 119.7
C38 C37 H37 119.7
C39 C38 C37 119.6(6)
C39 C38 H38 120.2
C37 C38 H38 120.2
C40 C39 C38 120.3(6)
C40 C39 H39 119.9
C38 C39 H39 119.9
C39 C40 C41 120.1(6)
C39 C40 H40 119.9
C41 C40 H40 119.9
C40 C41 C36 120.7(6)
C40 C41 H41 119.7
C36 C41 H41 119.7
O7 C42 O8 124.6(5)
O7 C42 C25 125.8(5)
O8 C42 C25 109.6(4)
O8 C43 H43A 109.5
O8 C43 H43B 109.5
H43A C43 H43B 109.5
O8 C43 H43C 109.5
H43A C43 H43C 109.5
H43B C43 H43C 109.5
O9 C44 O10 124.3(5)
O9 C44 C25 125.9(5)
O10 C44 C25 109.8(4)
O10 C45 H45A 109.5
O10 C45 H45B 109.5
H45A C45 H45B 109.5
O10 C45 H45C 109.5
H45A C45 H45C 109.5
H45B C45 H45C 109.5
O12 C46 H46A 109.5
O12 C46 H46B 109.5
H46A C46 H46B 109.5
O12 C46 H46C 109.5
H46A C46 H46C 109.5
H46B C46 H46C 109.5
C57 C47 C48 112.3(4)
C57 C47 H47A 109.2
C48 C47 H47A 109.2
C57 C47 H47B 109.2
C48 C47 H47B 109.2
H47A C47 H47B 107.9
C65 C48 C67 106.8(4)
C65 C48 C49 111.5(4)
C67 C48 C49 107.8(4)
C65 C48 C47 107.4(4)
C67 C48 C47 109.0(4)
C49 C48 C47 114.2(4)
O17 C49 C50 109.9(4)
O17 C49 C48 103.3(4)
C50 C49 C48 118.4(4)
O17 C49 H49 108.3
C50 C49 H49 108.3
C48 C49 H49 108.3
C49 C50 C51 116.8(4)
C49 C50 H50A 108.1
C51 C50 H50A 108.1
C49 C50 H50B 108.1
C51 C50 H50B 108.1
H50A C50 H50B 107.3
C52 C51 C50 113.0(4)
C52 C51 H51A 109.0
C50 C51 H51A 109.0
C52 C51 H51B 109.0
C50 C51 H51B 109.0
H51A C51 H51B 107.8
C53 C52 C57 117.8(5)
C53 C52 C51 121.6(5)
C57 C52 C51 120.5(5)
C54 C53 C52 123.0(5)
C54 C53 H53 118.5
C52 C53 H53 118.5
C53 C54 C55 118.7(5)
C53 C54 H54 120.7
C55 C54 H54 120.7
O18 C55 C54 125.3(5)
O18 C55 C56 115.2(4)
C54 C55 C56 119.5(5)
C57 C56 C55 120.9(5)
C57 C56 H56 119.5
C55 C56 H56 119.5
C56 C57 C52 120.0(5)
C56 C57 C47 119.1(4)
C52 C57 C47 120.8(5)
O17 C58 C59 107.4(5)
O17 C58 H58A 110.2
C59 C58 H58A 110.2
O17 C58 H58B 110.2
C59 C58 H58B 110.2
H58A C58 H58B 108.5
C60 C59 C64 118.8(5)
C60 C59 C58 120.7(5)
C64 C59 C58 120.6(5)
C59 C60 C61 121.3(6)
C59 C60 H60 119.4
C61 C60 H60 119.4
C60 C61 C62 119.8(6)
C60 C61 H61 120.1
C62 C61 H61 120.1
C63 C62 C61 119.6(6)
C63 C62 H62 120.2
C61 C62 H62 120.2
C62 C63 C64 120.2(6)
C62 C63 H63 119.9
C64 C63 H63 119.9
C59 C64 C63 120.4(6)
C59 C64 H64 119.8
C63 C64 H64 119.8
O13 C65 O14 124.7(4)
O13 C65 C48 125.9(5)
O14 C65 C48 109.3(4)
O14 C66 H66A 109.5
O14 C66 H66B 109.5
H66A C66 H66B 109.5
O14 C66 H66C 109.5
H66A C66 H66C 109.5
H66B C66 H66C 109.5
O15 C67 O16 124.0(5)
O15 C67 C48 126.4(5)
O16 C67 C48 109.6(4)
O16 C68 H68A 109.5
O16 C68 H68B 109.5
H68A C68 H68B 109.5
O16 C68 H68C 109.5
H68A C68 H68C 109.5
H68B C68 H68C 109.5
O18 C69 H69A 109.5
O18 C69 H69B 109.5
H69A C69 H69B 109.5
O18 C69 H69C 109.5
H69A C69 H69C 109.5
H69B C69 H69C 109.5
C80 C70 C71 112.7(4)
C80 C70 H70A 109.0
C71 C70 H70A 109.0
C80 C70 H70B 109.0
C71 C70 H70B 109.0
H70A C70 H70B 107.8
C90 C71 C72 112.1(4)
C90 C71 C88 106.7(4)
C72 C71 C88 107.6(4)
C90 C71 C70 107.8(4)
C72 C71 C70 113.2(4)
C88 C71 C70 109.1(4)
O23 C72 C71 104.2(4)
O23 C72 C73 110.3(4)
C71 C72 C73 118.3(5)
O23 C72 H72 107.9
C71 C72 H72 107.9
C73 C72 H72 107.9
C72 C73 C74 115.5(5)
C72 C73 H73A 108.4
C74 C73 H73A 108.4
C72 C73 H73B 108.4
C74 C73 H73B 108.4
H73A C73 H73B 107.5
C75 C74 C73 111.6(4)
C75 C74 H74A 109.3
C73 C74 H74A 109.3
C75 C74 H74B 109.3
C73 C74 H74B 109.3
H74A C74 H74B 108.0
C76 C75 C80 118.4(5)
C76 C75 C74 122.3(5)
C80 C75 C74 119.2(5)
C75 C76 C77 122.9(5)
C75 C76 H76 118.6
C77 C76 H76 118.6
C76 C77 C78 118.6(5)
C76 C77 H77 120.7
C78 C77 H77 120.7
O24 C78 C79 115.4(5)
O24 C78 C77 125.1(5)
C79 C78 C77 119.5(5)
C80 C79 C78 121.2(5)
C80 C79 H79 119.4
C78 C79 H79 119.4
C79 C80 C75 119.4(5)
C79 C80 C70 119.8(5)
C75 C80 C70 120.8(5)
O23 C81 C82 110.8(5)
O23 C81 H81A 109.5
C82 C81 H81A 109.5
O23 C81 H81B 109.5
C82 C81 H81B 109.5
H81A C81 H81B 108.1
C87 C82 C83 118.7(6)
C87 C82 C81 118.7(6)
C83 C82 C81 122.5(6)
C82 C83 C84 119.9(6)
C82 C83 H83 120.1
C84 C83 H83 120.1
C85 C84 C83 121.6(6)
C85 C84 H84 119.2
C83 C84 H84 119.2
C84 C85 C86 118.1(6)
C84 C85 H85 120.9
C86 C85 H85 120.9
C85 C86 C87 121.1(7)
C85 C86 H86 119.4
C87 C86 H86 119.4
C82 C87 C86 120.5(7)
C82 C87 H87 119.8
C86 C87 H87 119.8
O19 C88 O20 124.0(5)
O19 C88 C71 127.4(5)
O20 C88 C71 108.5(4)
O20 C89 H89A 109.5
O20 C89 H89B 109.5
H89A C89 H89B 109.5
O20 C89 H89C 109.5
H89A C89 H89C 109.5
H89B C89 H89C 109.5
O21 C90 O22 124.3(5)
O21 C90 C71 125.3(5)
O22 C90 C71 110.4(4)
O22 C91 H91A 109.5
O22 C91 H91B 109.5
H91A C91 H91B 109.5
O22 C91 H91C 109.5
H91A C91 H91C 109.5
H91B C91 H91C 109.5
O6 C92 H92A 109.5
O6 C92 H92B 109.5
H92A C92 H92B 109.5
O6 C92 H92C 109.5
H92A C92 H92C 109.5
H92B C92 H92C 109.5
O24 C02T H02A 109.5
O24 C02T H02B 109.5
H02A C02T H02B 109.5
O24 C02T H02C 109.5
H02A C02T H02C 109.5
H02B C02T H02C 109.5
C19 O2 C20 115.4(4)
C21 O4 C22 115.0(4)
C3 O5 C12 113.8(4)
C9 O6 C92 116.5(4)
C42 O8 C43 115.7(4)
C44 O10 C45 115.9(4)
C35 O11 C26 113.9(4)
C32 O12 C46 117.6(4)
C65 O14 C66 116.7(4)
C67 O16 C68 116.5(4)
C58 O17 C49 113.9(4)
C55 O18 C69 116.9(4)
C88 O20 C89 116.2(4)
C90 O22 C91 117.2(4)
C81 O23 C72 114.9(4)
C78 O24 C02T 116.7(4)

loop_
_geom_bond_atom_site_label_1
_geom_bond_atom_site_label_2
_geom_bond_distance
C1 C11 1.506(6)
C1 C2 1.540(6)
C1 H1A 0.9900
C1 H1B 0.9900
C2 C19 1.527(7)
C2 C21 1.541(7)
C2 C3 1.552(6)
C3 O5 1.430(6)
C3 C4 1.530(6)
C3 H3 1.0000
C4 C5 1.528(7)
C4 H4A 0.9900
C4 H4B 0.9900
C5 C6 1.506(7)
C5 H5A 0.9900
C5 H5B 0.9900
C6 C7 1.383(7)
C6 C11 1.406(6)
C7 C8 1.397(7)
C7 H7 0.9500
C8 C9 1.385(7)
C8 H8 0.9500
C9 O6 1.373(6)
C9 C10 1.384(7)
C10 C11 1.391(7)
C10 H10 0.9500
C12 O5 1.441(6)
C12 C13 1.494(7)
C12 H12A 0.9900
C12 H12B 0.9900
C13 C18 1.366(7)
C13 C14 1.386(8)
C14 C15 1.397(8)
C14 H14 0.9500
C15 C16 1.363(8)
C15 H15 0.9500
C16 C17 1.369(8)
C16 H16 0.9500
C17 C18 1.387(8)
C17 H17 0.9500
C18 H18 0.9500
C19 O1 1.194(6)
C19 O2 1.356(5)
C20 O2 1.454(6)
C20 H20A 0.9800
C20 H20B 0.9800
C20 H20C 0.9800
C21 O3 1.197(6)
C21 O4 1.339(6)
C22 O4 1.455(6)
C22 H22A 0.9800
C22 H22B 0.9800
C22 H22C 0.9800
C24 C34 1.514(7)
C24 C25 1.546(6)
C24 H24A 0.9900
C24 H24B 0.9900
C25 C42 1.527(7)
C25 C44 1.534(7)
C25 C26 1.538(7)
C26 O11 1.451(6)
C26 C27 1.525(7)
C26 H26 1.0000
C27 C28 1.536(7)
C27 H27A 0.9900
C27 H27B 0.9900
C28 C29 1.501(7)
C28 H28A 0.9900
C28 H28B 0.9900
C29 C30 1.388(7)
C29 C34 1.408(7)
C30 C31 1.400(7)
C30 H30 0.9500
C31 C32 1.384(7)
C31 H31 0.9500
C32 O12 1.375(6)
C32 C33 1.383(7)
C33 C34 1.381(7)
C33 H33 0.9500
C35 O11 1.415(6)
C35 C36 1.489(7)
C35 H35A 0.9900
C35 H35B 0.9900
C36 C37 1.371(7)
C36 C41 1.386(8)
C37 C38 1.402(8)
C37 H37 0.9500
C38 C39 1.369(9)
C38 H38 0.9500
C39 C40 1.363(9)
C39 H39 0.9500
C40 C41 1.384(8)
C40 H40 0.9500
C41 H41 0.9500
C42 O7 1.198(6)
C42 O8 1.341(6)
C43 O8 1.439(6)
C43 H43A 0.9800
C43 H43B 0.9800
C43 H43C 0.9800
C44 O9 1.201(6)
C44 O10 1.349(6)
C45 O10 1.443(6)
C45 H45A 0.9800
C45 H45B 0.9800
C45 H45C 0.9800
C46 O12 1.435(6)
C46 H46A 0.9800
C46 H46B 0.9800
C46 H46C 0.9800
C47 C57 1.519(7)
C47 C48 1.562(7)
C47 H47A 0.9900
C47 H47B 0.9900
C48 C65 1.528(7)
C48 C67 1.529(7)
C48 C49 1.537(7)
C49 O17 1.440(6)
C49 C50 1.526(7)
C49 H49 1.0000
C50 C51 1.528(7)
C50 H50A 0.9900
C50 H50B 0.9900
C51 C52 1.505(7)
C51 H51A 0.9900
C51 H51B 0.9900
C52 C53 1.383(7)
C52 C57 1.410(7)
C53 C54 1.379(7)
C53 H53 0.9500
C54 C55 1.390(7)
C54 H54 0.9500
C55 O18 1.378(6)
C55 C56 1.401(7)
C56 C57 1.375(7)
C56 H56 0.9500
C58 O17 1.438(6)
C58 C59 1.510(7)
C58 H58A 0.9900
C58 H58B 0.9900
C59 C60 1.365(7)
C59 C64 1.375(8)
C60 C61 1.375(8)
C60 H60 0.9500
C61 C62 1.379(8)
C61 H61 0.9500
C62 C63 1.362(8)
C62 H62 0.9500
C63 C64 1.388(8)
C63 H63 0.9500
C64 H64 0.9500
C65 O13 1.203(6)
C65 O14 1.342(6)
C66 O14 1.443(5)
C66 H66A 0.9800
C66 H66B 0.9800
C66 H66C 0.9800
C67 O15 1.207(6)
C67 O16 1.345(6)
C68 O16 1.444(6)
C68 H68A 0.9800
C68 H68B 0.9800
C68 H68C 0.9800
C69 O18 1.443(6)
C69 H69A 0.9800
C69 H69B 0.9800
C69 H69C 0.9800
C70 C80 1.499(7)
C70 C71 1.565(7)
C70 H70A 0.9900
C70 H70B 0.9900
C71 C90 1.512(7)
C71 C72 1.531(7)
C71 C88 1.533(7)
C72 O23 1.440(6)
C72 C73 1.534(7)
C72 H72 1.0000
C73 C74 1.534(7)
C73 H73A 0.9900
C73 H73B 0.9900
C74 C75 1.516(7)
C74 H74A 0.9900
C74 H74B 0.9900
C75 C76 1.370(7)
C75 C80 1.412(7)
C76 C77 1.386(8)
C76 H76 0.9500
C77 C78 1.393(7)
C77 H77 0.9500
C78 O24 1.372(6)
C78 C79 1.392(7)
C79 C80 1.385(7)
C79 H79 0.9500
C81 O23 1.418(7)
C81 C82 1.498(8)
C81 H81A 0.9900
C81 H81B 0.9900
C82 C87 1.355(9)
C82 C83 1.368(8)
C83 C84 1.387(8)
C83 H83 0.9500
C84 C85 1.349(8)
C84 H84 0.9500
C85 C86 1.359(9)
C85 H85 0.9500
C86 C87 1.386(9)
C86 H86 0.9500
C87 H87 0.9500
C88 O19 1.196(6)
C88 O20 1.343(6)
C89 O20 1.459(6)
C89 H89A 0.9800
C89 H89B 0.9800
C89 H89C 0.9800
C90 O21 1.216(6)
C90 O22 1.332(6)
C91 O22 1.446(6)
C91 H91A 0.9800
C91 H91B 0.9800
C91 H91C 0.9800
C92 O6 1.434(6)
C92 H92A 0.9800
C92 H92B 0.9800
C92 H92C 0.9800
C02T O24 1.439(6)
C02T H02A 0.9800
C02T H02B 0.9800
C02T H02C 0.9800
